data_4112803
loop_
_publ_author_name
'Mark Woods'
'Garry E. Kiefer'
'Simon Bott'
'Aminta Castillo-Muzquiz'
'Carrie Eshelbrenner'
'Lydie Michaudet'
'Kenneth McMillan'
'Siva D. K. Mudigunda'
'Doug Ogrin'
'Gyula Tircs\'o'
'Shanrong Zhang'
'Piyu Zhao'
'A. Dean Sherry'

_publ_section_title
;
 Synthesis, Relaxometric and Photophysical Properties of a New
 pH-Responsive MRI Contrast Agent: The Effect of Other Ligating Groups on
 Dissociation of a p-Nitrophenolic Pendant Arm
;
_journal_name_full 'Journal of the American Chemical Society'
_journal_page_first 9248
_journal_page_last 9256
_journal_paper_doi 10.1021/ja048299z
_journal_volume 126
_journal_year 2004
_chemical_formula_sum 'C23 H35 Eu F6 N8 O13 S2'
_chemical_formula_weight 961.67
_chemical_name_systematic
;
 ?
;
_space_group_IT_number 2
_symmetry_cell_setting triclinic
_symmetry_space_group_name_Hall '-P 1'
_symmetry_space_group_name_H-M 'P -1'
_atom_sites_solution_hydrogens geom
_atom_sites_solution_primary direct
_atom_sites_solution_secondary difmap
_audit_creation_method SHELXL
_cell_angle_alpha 92.36(3)
_cell_angle_beta 105.63(3)
_cell_angle_gamma 101.76(3)
_cell_formula_units_Z 2
_cell_length_a 11.042(2)
_cell_length_b 11.956(2)
_cell_length_c 13.723(3)
_cell_measurement_temperature 293(2)
_cell_volume 1699.2(7)
_computing_structure_refinement 'SHELXL-93 (Sheldrick, 1993)'
_computing_structure_solution 'SHELXS-86 (Sheldrick, 1990)'
_diffrn_ambient_temperature 293(2)
_diffrn_radiation_monochromator graphite
_diffrn_radiation_source 'fine-focus sealed tube'
_diffrn_radiation_type MoK\a
_diffrn_radiation_wavelength 0.71073
_diffrn_reflns_av_R_equivalents 0.0981
_diffrn_reflns_av_sigmaI/netI 0.0599
_diffrn_reflns_limit_h_max 6
_diffrn_reflns_limit_h_min -12
_diffrn_reflns_limit_k_max 13
_diffrn_reflns_limit_k_min -12
_diffrn_reflns_limit_l_max 15
_diffrn_reflns_limit_l_min -15
_diffrn_reflns_number 7598
_diffrn_reflns_theta_max 23.32
_diffrn_reflns_theta_min 1.55
_exptl_absorpt_coefficient_mu 2.076
_exptl_crystal_density_diffrn 1.880
_exptl_crystal_F_000 964
_refine_diff_density_max 1.641
_refine_diff_density_min -1.944
_refine_diff_density_rms 0.322
_refine_ls_extinction_coef 0.0017(13)
_refine_ls_extinction_expression Fc^*^=kFc[1+0.001xFc^2^\l^3^/sin(2\q)]^-1/4^
_refine_ls_extinction_method SHELXL
_refine_ls_goodness_of_fit_all 1.014
_refine_ls_goodness_of_fit_obs 1.027
_refine_ls_matrix_type full
_refine_ls_number_parameters 479
_refine_ls_number_reflns 4843
_refine_ls_number_restraints 0
_refine_ls_restrained_S_all 1.019
_refine_ls_restrained_S_obs 1.027
_refine_ls_R_factor_all 0.0828
_refine_ls_R_factor_obs 0.0822
_refine_ls_shift/esd_max -0.003
_refine_ls_shift/esd_mean 0.001
_refine_ls_structure_factor_coef Fsqd
_refine_ls_weighting_details 'w=1/[\s^2^(Fo^2^)+(0.2025P)^2^+1.6319P] where P=(Fo^2^+2Fc^2^)/3'
_refine_ls_weighting_scheme calc
_refine_ls_wR_factor_all 0.2168
_refine_ls_wR_factor_obs 0.2141
_reflns_number_observed 4656
_reflns_number_total 4844
_reflns_observed_criterion >2sigma(I)
_cod_data_source_file ja048299zsi20040324_060729.cif
_cod_data_source_block sgb
_cod_depositor_comments
;
The following automatic conversions were performed:

'_refine_ls_weighting_scheme' value 'calc
w=1/[\s^2^(Fo^2^)+(0.2025P)^2^+1.6319P] where P=(Fo^2^+2Fc^2^)/3' was
changed to 'calc'. New tag '_refine_ls_weighting_details' was
created. The value of the new tag was set to
'w=1/[\s^2^(Fo^2^)+(0.2025P)^2^+1.6319P] where P=(Fo^2^+2Fc^2^)/3'.

Automatic conversion script
Id: cif_fix_values 3143 2015-03-26 13:38:13Z robertas 
;
_cod_original_cell_volume 1699.2(6)
_cod_database_code 4112803

loop_
_symmetry_equiv_pos_as_xyz
'x, y, z'
'-x, -y, -z'

loop_
_atom_site_aniso_label
_atom_site_aniso_U_11
_atom_site_aniso_U_22
_atom_site_aniso_U_33
_atom_site_aniso_U_23
_atom_site_aniso_U_13
_atom_site_aniso_U_12
Eu1 0.0168(4) 0.0111(4) 0.0181(4) 0.0011(2) 0.0029(2) 0.0017(2)
O1W 0.033(3) 0.020(3) 0.039(3) 0.010(3) 0.011(3) 0.009(2)
N1 0.023(3) 0.014(3) 0.024(3) 0.004(3) 0.010(3) 0.003(3)
C2 0.032(4) 0.012(4) 0.034(5) 0.004(3) 0.008(4) -0.003(3)
C3 0.026(4) 0.014(4) 0.022(4) 0.007(3) 0.010(3) 0.002(3)
N4 0.017(3) 0.015(3) 0.021(3) -0.003(3) 0.000(3) 0.004(3)
C5 0.028(4) 0.020(4) 0.028(4) 0.002(3) 0.009(3) 0.008(3)
C6 0.034(4) 0.017(4) 0.031(4) -0.006(3) 0.012(4) 0.006(3)
N7 0.019(3) 0.019(3) 0.026(3) -0.001(3) 0.007(3) 0.000(3)
C8 0.019(4) 0.021(4) 0.040(5) 0.006(4) 0.009(4) 0.011(3)
C9 0.020(4) 0.027(4) 0.035(5) 0.005(4) 0.004(4) 0.004(3)
N10 0.020(3) 0.020(3) 0.027(3) 0.002(3) -0.002(3) 0.010(3)
C11 0.029(4) 0.019(4) 0.023(4) 0.005(3) -0.001(3) 0.006(3)
C12 0.032(4) 0.020(4) 0.024(4) 0.010(3) 0.006(3) 0.014(3)
C13 0.026(4) 0.019(4) 0.029(4) 0.005(3) 0.007(4) 0.005(3)
C14 0.025(4) 0.017(4) 0.026(4) 0.000(3) 0.005(3) -0.001(3)
O15 0.021(3) 0.018(3) 0.039(3) 0.010(2) 0.004(2) 0.001(2)
C15 0.016(4) 0.016(4) 0.034(4) 0.002(3) 0.007(3) 0.003(3)
C16 0.023(4) 0.026(4) 0.036(5) 0.010(3) 0.008(4) 0.008(3)
C17 0.021(4) 0.034(5) 0.032(4) 0.000(4) -0.001(3) 0.014(4)
N18 0.032(5) 0.031(5) 0.053(5) -0.015(4) 0.014(4) -0.002(3)
C18 0.018(4) 0.020(4) 0.044(5) -0.009(4) 0.013(4) -0.004(3)
C19 0.024(4) 0.024(4) 0.035(4) 0.009(4) 0.013(4) 0.006(3)
O41 0.033(3) 0.016(3) 0.020(3) 0.002(2) 0.004(2) 0.003(2)
N41 0.055(5) 0.021(4) 0.027(4) 0.006(3) 0.002(3) -0.001(3)
C41 0.021(4) 0.018(4) 0.026(4) -0.002(3) -0.002(3) -0.002(3)
C42 0.026(4) 0.024(4) 0.025(4) 0.008(4) 0.014(4) 0.008(4)
O71 0.028(3) 0.021(3) 0.037(3) -0.007(2) 0.013(3) -0.002(2)
N71 0.041(4) 0.016(4) 0.070(5) 0.009(4) 0.033(4) 0.004(3)
C71 0.023(4) 0.025(4) 0.044(5) 0.003(4) 0.016(4) 0.001(3)
C72 0.015(4) 0.021(4) 0.038(5) 0.002(4) 0.008(4) -0.005(3)
O101 0.017(3) 0.033(3) 0.020(3) -0.001(2) 0.001(2) 0.009(2)
N101 0.031(4) 0.055(5) 0.018(3) -0.003(3) 0.003(3) 0.020(4)
C101 0.017(4) 0.035(5) 0.029(4) 0.002(4) 0.000(3) 0.004(3)
C102 0.033(5) 0.018(4) 0.023(4) 0.007(3) 0.011(4) 0.006(3)
O181 0.028(4) 0.048(4) 0.075(5) -0.014(4) -0.005(4) -0.004(3)
O182 0.041(4) 0.031(4) 0.089(6) 0.009(4) 0.021(4) -0.003(3)
S1 0.0258(11) 0.0230(11) 0.0313(11) 0.0043(8) 0.0055(9) 0.0023(8)
F11 0.140(8) 0.032(4) 0.106(7) 0.018(4) 0.026(6) -0.017(4)
F12 0.051(4) 0.054(4) 0.123(8) -0.023(5) -0.026(5) -0.007(3)
F13 0.095(6) 0.050(4) 0.093(6) -0.032(4) 0.014(5) 0.017(4)
O11S 0.034(3) 0.034(4) 0.042(4) 0.013(3) 0.007(3) 0.007(3)
O12S 0.039(4) 0.053(4) 0.050(4) 0.007(3) 0.021(3) 0.015(3)
O13S 0.034(4) 0.046(4) 0.036(4) 0.010(3) -0.002(3) 0.017(3)
C1S 0.051(6) 0.023(5) 0.054(6) -0.002(4) 0.002(5) -0.001(4)
S2 0.0365(12) 0.0273(11) 0.0289(11) -0.0015(9) 0.0006(9) 0.0103(9)
F21 0.091(6) 0.093(6) 0.076(5) 0.048(5) 0.016(4) 0.044(5)
F22 0.068(5) 0.170(10) 0.034(4) -0.031(5) -0.014(4) 0.020(6)
F23 0.053(4) 0.131(7) 0.062(4) 0.014(4) 0.009(3) 0.052(4)
O21S 0.039(4) 0.069(5) 0.044(4) 0.014(3) 0.015(3) 0.027(3)
O22S 0.090(6) 0.020(3) 0.075(5) 0.011(3) 0.041(5) 0.015(4)
O23S 0.065(5) 0.034(4) 0.040(4) -0.013(3) 0.006(3) 0.006(3)
C2S 0.046(6) 0.084(9) 0.041(6) 0.010(6) 0.007(5) 0.027(6)

loop_
_atom_site_label
_atom_site_type_symbol
_atom_site_fract_x
_atom_site_fract_y
_atom_site_fract_z
_atom_site_U_iso_or_equiv
_atom_site_thermal_displace_type
_atom_site_occupancy
_atom_site_calc_flag
_atom_site_refinement_flags
Eu1 Eu 0.07270(3) 0.36131(2) 0.26233(2) 0.0160(3) Uani 1 d .
O1W O 0.0077(6) 0.5487(5) 0.2533(5) 0.0294(13) Uani 1 d .
N1 N -0.0113(6) 0.1733(5) 0.3415(5) 0.0197(13) Uani 1 d .
C2 C -0.0192(8) 0.0680(6) 0.2795(6) 0.028(2) Uani 1 d .
H2A H -0.0743(8) 0.0053(6) 0.2990(6) 0.033 Uiso 1 d R
H2B H 0.0651(8) 0.0516(6) 0.2930(6) 0.033 Uiso 1 d R
C3 C -0.0718(7) 0.0741(6) 0.1652(6) 0.020(2) Uani 1 d .
H3A H -0.1590(7) 0.0833(6) 0.1504(6) 0.024 Uiso 1 d R
H3B H -0.0724(7) 0.0039(6) 0.1283(6) 0.024 Uiso 1 d R
N4 N 0.0061(6) 0.1721(5) 0.1302(5) 0.0192(13) Uani 1 d .
C5 C 0.1238(7) 0.1338(7) 0.1155(6) 0.025(2) Uani 1 d .
H5A H 0.0971(7) 0.0803(7) 0.0556(6) 0.030 Uiso 1 d R
H5B H 0.1592(7) 0.0948(7) 0.1725(6) 0.030 Uiso 1 d R
C6 C 0.2261(8) 0.2317(7) 0.1052(6) 0.027(2) Uani 1 d .
H6A H 0.1918(8) 0.2691(7) 0.0468(6) 0.032 Uiso 1 d R
H6B H 0.2971(8) 0.2030(7) 0.0945(6) 0.032 Uiso 1 d R
N7 N 0.2741(6) 0.3170(5) 0.1973(5) 0.0219(13) Uani 1 d .
C8 C 0.3604(7) 0.2698(7) 0.2787(6) 0.025(2) Uani 1 d .
H8A H 0.4416(7) 0.2741(7) 0.2643(6) 0.031 Uiso 1 d R
H8B H 0.3223(7) 0.1902(7) 0.2792(6) 0.031 Uiso 1 d R
C9 C 0.3842(7) 0.3296(7) 0.3826(7) 0.028(2) Uani 1 d .
H9A H 0.4228(7) 0.4091(7) 0.3820(7) 0.034 Uiso 1 d R
H9B H 0.4446(7) 0.2978(7) 0.4315(7) 0.034 Uiso 1 d R
N10 N 0.2633(6) 0.3217(5) 0.4152(5) 0.0233(14) Uani 1 d .
C11 C 0.2212(8) 0.2033(7) 0.4424(6) 0.025(2) Uani 1 d .
H11A H 0.2763(8) 0.1945(7) 0.5075(6) 0.030 Uiso 1 d R
H11B H 0.2316(8) 0.1495(7) 0.3930(6) 0.030 Uiso 1 d R
C12 C 0.0810(7) 0.1746(7) 0.4443(6) 0.024(2) Uani 1 d .
H12A H 0.0629(7) 0.1008(7) 0.4690(6) 0.029 Uiso 1 d R
H12B H 0.0692(7) 0.2306(7) 0.4910(6) 0.029 Uiso 1 d R
C13 C -0.1393(8) 0.1755(7) 0.3625(6) 0.025(2) Uani 1 d .
H13A H -0.1294(8) 0.2452(7) 0.4041(6) 0.030 Uiso 1 d R
H13B H -0.1603(8) 0.1125(7) 0.4006(6) 0.030 Uiso 1 d R
C14 C -0.2512(8) 0.1673(7) 0.2694(6) 0.024(2) Uani 1 d .
O15 O -0.1422(5) 0.3384(4) 0.2220(4) 0.0272(12) Uani 1 d .
C15 C -0.2454(7) 0.2558(6) 0.2033(6) 0.022(2) Uani 1 d .
C16 C -0.3518(7) 0.2519(7) 0.1191(6) 0.028(2) Uani 1 d .
H16A H -0.3516(7) 0.3147(7) 0.0777(6) 0.033 Uiso 1 d R
C17 C -0.4577(8) 0.1600(7) 0.0955(6) 0.029(2) Uani 1 d .
H17A H -0.5279(8) 0.1566(7) 0.0355(6) 0.035 Uiso 1 d R
N18 N -0.5689(8) -0.0259(7) 0.1317(7) 0.040(2) Uani 1 d .
C18 C -0.4601(7) 0.0736(7) 0.1593(7) 0.028(2) Uani 1 d .
C19 C -0.3599(7) 0.0750(7) 0.2446(6) 0.026(2) Uani 1 d .
H19A H -0.3637(7) 0.0142(7) 0.2880(6) 0.031 Uiso 1 d R
O41 O 0.0378(5) 0.3975(4) 0.0886(4) 0.0243(12) Uani 1 d .
N41 N -0.0829(8) 0.3532(6) -0.0726(5) 0.038(2) Uani 1 d .
H41A H -0.1036(8) 0.4218(6) -0.0813(5) 0.045 Uiso 1 d R
H41B H -0.0962(8) 0.3027(6) -0.1270(5) 0.045 Uiso 1 d R
C41 C -0.0719(7) 0.1999(6) 0.0332(6) 0.024(2) Uani 1 d .
H41C H -0.1613(7) 0.1816(6) 0.0314(6) 0.029 Uiso 1 d R
H41D H -0.0616(7) 0.1534(6) -0.0215(6) 0.029 Uiso 1 d R
C42 C -0.0336(8) 0.3242(7) 0.0171(6) 0.023(2) Uani 1 d .
O71 O 0.2542(5) 0.5199(5) 0.2851(4) 0.0292(13) Uani 1 d .
N71 N 0.3821(8) 0.6321(6) 0.2093(7) 0.039(2) Uani 1 d .
H71A H 0.3414(8) 0.6906(6) 0.2023(7) 0.047 Uiso 1 d R
H71B H 0.4632(8) 0.6427(6) 0.2044(7) 0.047 Uiso 1 d R
C71 C 0.3413(8) 0.4275(7) 0.1707(7) 0.030(2) Uani 1 d .
H71C H 0.3087(8) 0.4310(7) 0.0988(7) 0.036 Uiso 1 d R
H71D H 0.4317(8) 0.4291(7) 0.1856(7) 0.036 Uiso 1 d R
C72 C 0.3239(8) 0.5319(7) 0.2275(7) 0.026(2) Uani 1 d .
O101 O 0.0738(5) 0.4314(5) 0.4280(4) 0.0238(12) Uani 1 d .
N101 N 0.1616(7) 0.4861(7) 0.5943(5) 0.034(2) Uani 1 d .
H10A H 0.2314(7) 0.4966(7) 0.6487(5) 0.041 Uiso 1 d R
H10B H 0.0895(7) 0.5063(7) 0.6003(5) 0.041 Uiso 1 d R
C101 C 0.2877(7) 0.4084(7) 0.4998(6) 0.029(2) Uani 1 d .
H10C H 0.3475(7) 0.4754(7) 0.4916(6) 0.034 Uiso 1 d R
H10D H 0.3264(7) 0.3791(7) 0.5620(6) 0.034 Uiso 1 d R
C102 C 0.1649(8) 0.4418(7) 0.5066(6) 0.024(2) Uani 1 d .
O181 O -0.6674(7) -0.0152(6) 0.0689(6) 0.057(2) Uani 1 d .
O182 O -0.5584(7) -0.1117(6) 0.1751(7) 0.055(2) Uani 1 d .
S1 S 0.3250(2) 0.3877(2) -0.1446(2) 0.0276(5) Uani 1 d .
F11 F 0.2389(10) 0.1694(6) -0.1455(7) 0.099(3) Uani 1 d .
F12 F 0.1373(7) 0.2423(7) -0.2756(8) 0.090(3) Uani 1 d .
F13 F 0.3202(8) 0.2122(6) -0.2646(7) 0.083(2) Uani 1 d .
O11S O 0.3468(6) 0.4552(6) -0.2250(5) 0.037(2) Uani 1 d .
O12S O 0.2288(6) 0.4164(6) -0.1012(5) 0.045(2) Uani 1 d .
O13S O 0.4400(6) 0.3719(6) -0.0751(5) 0.040(2) Uani 1 d .
C1S C 0.2505(10) 0.2460(8) -0.2096(8) 0.047(3) Uani 1 d .
S2 S -0.2179(2) 0.1328(2) 0.6539(2) 0.0323(5) Uani 1 d .
F21 F -0.3095(8) 0.2648(8) 0.5223(6) 0.084(2) Uani 1 d .
F22 F -0.3938(8) 0.0888(10) 0.4800(6) 0.099(3) Uani 1 d .
F23 F -0.4456(7) 0.1790(8) 0.5946(5) 0.079(2) Uani 1 d .
O21S O -0.1250(7) 0.1243(7) 0.6006(5) 0.048(2) Uani 1 d .
O22S O -0.2744(9) 0.0269(6) 0.6879(7) 0.057(2) Uani 1 d .
O23S O -0.1856(8) 0.2303(6) 0.7287(6) 0.049(2) Uani 1 d .
C2S C -0.3510(11) 0.1673(12) 0.5571(8) 0.056(3) Uani 1 d .

loop_
_atom_type_symbol
_atom_type_description
_atom_type_scat_dispersion_real
_atom_type_scat_dispersion_imag
_atom_type_scat_source
C C 0.0033 0.0016 'International Tables Vol C Tables 4.2.6.8 and 6.1.1.4'
H H 0.0000 0.0000 'International Tables Vol C Tables 4.2.6.8 and 6.1.1.4'
N N 0.0061 0.0033 'International Tables Vol C Tables 4.2.6.8 and 6.1.1.4'
O O 0.0106 0.0060 'International Tables Vol C Tables 4.2.6.8 and 6.1.1.4'
F F 0.0171 0.0103 'International Tables Vol C Tables 4.2.6.8 and 6.1.1.4'
S S 0.1246 0.1234 'International Tables Vol C Tables 4.2.6.8 and 6.1.1.4'
Eu Eu -0.1578 3.6682 'International Tables Vol C Tables 4.2.6.8 and 6.1.1.4'

loop_
_geom_angle_atom_site_label_1
_geom_angle_atom_site_label_2
_geom_angle_atom_site_label_3
_geom_angle
O15 Eu1 O41 82.4(2)
O15 Eu1 O101 85.8(2)
O41 Eu1 O101 146.0(2)
O15 Eu1 O71 136.0(2)
O41 Eu1 O71 82.2(2)
O101 Eu1 O71 84.4(2)
O15 Eu1 O1W 68.3(2)
O41 Eu1 O1W 75.0(2)
O101 Eu1 O1W 70.9(2)
O71 Eu1 O1W 68.0(2)
O15 Eu1 N1 74.4(2)
O41 Eu1 N1 129.7(2)
O101 Eu1 N1 76.5(2)
O71 Eu1 N1 142.9(2)
O1W Eu1 N1 131.4(2)
O15 Eu1 N10 138.1(2)
O41 Eu1 N10 138.2(2)
O101 Eu1 N10 64.8(2)
O71 Eu1 N10 72.9(2)
O1W Eu1 N10 122.6(2)
N1 Eu1 N10 70.2(2)
O15 Eu1 N4 81.5(2)
O41 Eu1 N4 65.4(2)
O101 Eu1 N4 143.7(2)
O71 Eu1 N4 127.3(2)
O1W Eu1 N4 132.7(2)
N1 Eu1 N4 67.4(2)
N10 Eu1 N4 104.3(2)
O15 Eu1 N7 144.8(2)
O41 Eu1 N7 71.2(2)
O101 Eu1 N7 128.8(2)
O71 Eu1 N7 63.9(2)
O1W Eu1 N7 123.7(2)
N1 Eu1 N7 104.8(2)
N10 Eu1 N7 67.8(2)
N4 Eu1 N7 66.7(2)
O15 Eu1 C42 73.0(2)
O41 Eu1 C42 19.3(2)
O101 Eu1 C42 154.3(2)
O71 Eu1 C42 100.6(2)
O1W Eu1 C42 87.5(2)
N1 Eu1 C42 110.4(2)
N10 Eu1 C42 140.8(2)
N4 Eu1 C42 48.3(2)
N7 Eu1 C42 74.6(2)
O15 Eu1 C72 140.0(2)
O41 Eu1 C72 68.7(2)
O101 Eu1 C72 102.6(2)
O71 Eu1 C72 18.5(2)
O1W Eu1 C72 77.7(2)
N1 Eu1 C72 145.6(2)
N10 Eu1 C72 78.2(2)
N4 Eu1 C72 109.0(2)
N7 Eu1 C72 48.6(2)
C42 Eu1 C72 85.5(2)
O15 Eu1 C102 103.1(2)
O41 Eu1 C102 153.0(2)
O101 Eu1 C102 18.0(2)
O71 Eu1 C102 75.6(2)
O1W Eu1 C102 82.5(2)
N1 Eu1 C102 76.7(2)
N10 Eu1 C102 47.5(2)
N4 Eu1 C102 141.2(2)
N7 Eu1 C102 111.0(2)
C42 Eu1 C102 170.0(2)
C72 Eu1 C102 92.3(2)
C2 N1 C12 108.8(6)
C2 N1 C13 111.5(6)
C12 N1 C13 104.7(6)
C2 N1 Eu1 112.8(4)
C12 N1 Eu1 107.8(4)
C13 N1 Eu1 110.9(4)
N1 C2 C3 113.6(6)
N4 C3 C2 111.5(6)
C41 N4 C3 108.8(6)
C41 N4 C5 110.2(6)
C3 N4 C5 107.1(6)
C41 N4 Eu1 107.2(4)
C3 N4 Eu1 111.7(4)
C5 N4 Eu1 111.8(4)
C6 C5 N4 112.6(6)
C5 C6 N7 112.0(6)
C8 N7 C71 111.9(6)
C8 N7 C6 108.6(6)
C71 N7 C6 109.1(6)
C8 N7 Eu1 109.4(4)
C71 N7 Eu1 107.0(4)
C6 N7 Eu1 110.8(5)
N7 C8 C9 113.6(6)
C8 C9 N10 113.3(6)
C101 N10 C11 112.0(6)
C101 N10 C9 109.2(6)
C11 N10 C9 109.3(6)
C101 N10 Eu1 108.3(4)
C11 N10 Eu1 107.8(4)
C9 N10 Eu1 110.3(5)
N10 C11 C12 113.3(6)
N1 C12 C11 112.3(6)
C14 C13 N1 115.0(7)
C19 C14 C15 119.2(7)
C19 C14 C13 122.5(7)
C15 C14 C13 118.3(7)
C15 O15 Eu1 139.2(5)
O15 C15 C16 121.3(7)
O15 C15 C14 120.0(7)
C16 C15 C14 118.7(7)
C17 C16 C15 121.2(7)
C18 C17 C16 119.1(7)
O182 N18 O181 124.2(8)
O182 N18 C18 118.6(8)
O181 N18 C18 117.2(8)
C19 C18 C17 122.0(7)
C19 C18 N18 118.9(8)
C17 C18 N18 119.0(8)
C18 C19 C14 119.7(7)
C42 O41 Eu1 122.0(5)
N4 C41 C42 112.3(6)
O41 C42 N41 121.6(7)
O41 C42 C41 121.5(7)
N41 C42 C41 116.7(7)
O41 C42 Eu1 38.7(3)
N41 C42 Eu1 155.2(6)
C41 C42 Eu1 84.2(4)
C72 O71 Eu1 123.4(5)
N7 C71 C72 113.1(6)
O71 C72 N71 123.3(8)
O71 C72 C71 120.1(7)
N71 C72 C71 116.6(7)
O71 C72 Eu1 38.1(4)
N71 C72 Eu1 151.0(6)
C71 C72 Eu1 85.7(4)
C102 O101 Eu1 125.6(5)
N10 C101 C102 111.7(6)
O101 C102 N101 122.6(8)
O101 C102 C101 119.0(7)
N101 C102 C101 118.3(8)
O101 C102 Eu1 36.4(4)
N101 C102 Eu1 158.8(6)
C101 C102 Eu1 82.6(5)
O13S S1 O11S 113.8(4)
O13S S1 O12S 116.6(4)
O11S S1 O12S 113.9(4)
O13S S1 C1S 103.4(5)
O11S S1 C1S 103.3(5)
O12S S1 C1S 103.7(5)
F11 C1S F13 106.2(9)
F11 C1S F12 110.2(10)
F13 C1S F12 104.6(10)
F11 C1S S1 111.5(8)
F13 C1S S1 111.5(7)
F12 C1S S1 112.4(7)
O21S S2 O23S 116.4(5)
O21S S2 O22S 115.5(5)
O23S S2 O22S 113.2(5)
O21S S2 C2S 103.6(5)
O23S S2 C2S 101.2(5)
O22S S2 C2S 104.7(6)
F22 C2S F23 109.7(10)
F22 C2S F21 107.1(10)
F23 C2S F21 108.4(10)
F22 C2S S2 111.0(9)
F23 C2S S2 111.2(7)
F21 C2S S2 109.4(8)

loop_
_geom_bond_atom_site_label_1
_geom_bond_atom_site_label_2
_geom_bond_distance
Eu1 O15 2.242(5)
Eu1 O41 2.382(5)
Eu1 O101 2.387(5)
Eu1 O71 2.403(5)
Eu1 O1W 2.486(5)
Eu1 N1 2.643(6)
Eu1 N10 2.676(6)
Eu1 N4 2.685(6)
Eu1 N7 2.745(6)
Eu1 C42 3.230(8)
Eu1 C72 3.251(8)
Eu1 C102 3.270(8)
N1 C2 1.465(10)
N1 C12 1.498(10)
N1 C13 1.522(10)
C2 C3 1.529(11)
C3 N4 1.483(9)
N4 C41 1.470(10)
N4 C5 1.522(9)
C5 C6 1.492(11)
C6 N7 1.493(10)
N7 C8 1.475(10)
N7 C71 1.488(10)
C8 C9 1.500(12)
C9 N10 1.506(10)
N10 C101 1.453(11)
N10 C11 1.492(10)
C11 C12 1.524(11)
C13 C14 1.503(12)
C14 C19 1.408(11)
C14 C15 1.424(11)
O15 C15 1.305(9)
C15 C16 1.400(12)
C16 C17 1.386(12)
C17 C18 1.382(12)
N18 O182 1.218(11)
N18 O181 1.227(11)
N18 C18 1.461(11)
C18 C19 1.374(12)
O41 C42 1.258(10)
N41 C42 1.298(11)
C41 C42 1.502(11)
O71 C72 1.236(10)
N71 C72 1.306(11)
C71 C72 1.518(12)
O101 C102 1.242(10)
N101 C102 1.309(11)
C101 C102 1.514(11)
S1 O13S 1.420(7)
S1 O11S 1.436(7)
S1 O12S 1.440(7)
S1 C1S 1.804(9)
F11 C1S 1.307(13)
F12 C1S 1.322(13)
F13 C1S 1.320(14)
S2 O21S 1.427(7)
S2 O23S 1.441(7)
S2 O22S 1.447(7)
S2 C2S 1.826(11)
F21 C2S 1.320(14)
F22 C2S 1.30(2)
F23 C2S 1.312(13)
